data_4028927
loop_
_publ_author_name
'Scheffelaar, Rachel'
'Nijenhuis, Roel A. Klein'
'Paravidino, Monica'
'Lutz, Martin'
'Spek, Anthony L.'
'Ehlers, Andreas W.'
'de Kanter, Frans J. J.'
'Groen, Marinus B.'
'Orru, Romano V. A.'
'Ruijter, Eelco'

_publ_section_title
;
 Synthesis of Conformationally Constrained Peptidomimetics using
 Multicomponent Reactions
;
_journal_issue 2
_journal_name_full 'The Journal of Organic Chemistry'
_journal_page_first 660
_journal_page_last 668
_journal_paper_doi 10.1021/jo802052j
_journal_volume 74
_journal_year 2009
_chemical_formula_moiety 'C33 H34 N4 O6'
_chemical_formula_sum 'C33 H34 N4 O6'
_chemical_formula_weight 582.64
_chemical_name_systematic
; 
 ? 
;
_space_group_IT_number 14
_symmetry_cell_setting monoclinic
_symmetry_space_group_name_Hall '-P 2ybc'
_symmetry_space_group_name_H-M 'P 1 21/c 1'
_atom_sites_solution_hydrogens difmap
_atom_sites_solution_primary direct
_atom_sites_solution_secondary difmap
_audit_creation_method SHELXL-97
_cell_angle_alpha 90.00
_cell_angle_beta 103.7278(9)
_cell_angle_gamma 90.00
_cell_formula_units_Z 4
_cell_length_a 9.3373(1)
_cell_length_b 19.3871(3)
_cell_length_c 16.8614(3)
_cell_measurement_reflns_used 49709
_cell_measurement_temperature 150(2)
_cell_measurement_theta_max 27.48
_cell_measurement_theta_min 1.02
_cell_volume 2965.11(8)
_computing_cell_refinement HKL2000
_computing_data_collection 'Nonius COLLECT'
_computing_data_reduction 'HKL2000, denzox, Sadabs'
_computing_structure_refinement 'SHELXL-97 (Sheldrick, 1997)'
_computing_structure_solution 'SIR-97 (Altomare et al., 1997)'
_diffrn_ambient_temperature 150(2)
_diffrn_measured_fraction_theta_full 0.998
_diffrn_measured_fraction_theta_max 0.998
_diffrn_measurement_device_type 'Nonius KappaCCD'
_diffrn_measurement_method '\f and \w scans'
_diffrn_radiation_monochromator graphite
_diffrn_radiation_source 'rotating anode'
_diffrn_radiation_type MoK\a
_diffrn_radiation_wavelength 0.71073
_diffrn_reflns_av_R_equivalents 0.0553
_diffrn_reflns_av_sigmaI/netI 0.0395
_diffrn_reflns_limit_h_max 12
_diffrn_reflns_limit_h_min -12
_diffrn_reflns_limit_k_max 25
_diffrn_reflns_limit_k_min -25
_diffrn_reflns_limit_l_max 21
_diffrn_reflns_limit_l_min -21
_diffrn_reflns_number 50586
_diffrn_reflns_theta_full 27.50
_diffrn_reflns_theta_max 27.50
_diffrn_reflns_theta_min 1.63
_exptl_absorpt_coefficient_mu 0.091
_exptl_absorpt_correction_T_max 1.00
_exptl_absorpt_correction_T_min 0.83
_exptl_absorpt_correction_type multi-scan
_exptl_crystal_colour colourless
_exptl_crystal_density_diffrn 1.305
_exptl_crystal_density_method 'not measured'
_exptl_crystal_description plate
_exptl_crystal_F_000 1232
_exptl_crystal_size_max 0.27
_exptl_crystal_size_mid 0.27
_exptl_crystal_size_min 0.05
_refine_diff_density_max 0.302
_refine_diff_density_min -0.217
_refine_diff_density_rms 0.041
_refine_ls_extinction_method none
_refine_ls_goodness_of_fit_ref 1.023
_refine_ls_hydrogen_treatment mixed
_refine_ls_matrix_type full
_refine_ls_number_parameters 410
_refine_ls_number_reflns 6794
_refine_ls_number_restraints 0
_refine_ls_restrained_S_all 1.023
_refine_ls_R_factor_all 0.0740
_refine_ls_R_factor_gt 0.0455
_refine_ls_shift/su_max 0.000
_refine_ls_shift/su_mean 0.000
_refine_ls_structure_factor_coef Fsqd
_refine_ls_weighting_details 'calc w=1/[\s^2^(Fo^2^)+(0.0416P)^2^+1.0844P] where P=(Fo^2^+2Fc^2^)/3'
_refine_ls_weighting_scheme calc
_refine_ls_wR_factor_gt 0.0959
_refine_ls_wR_factor_ref 0.1068
_reflns_number_gt 4887
_reflns_number_total 6794
_reflns_threshold_expression I>2\s(I)
_cod_data_source_file jo802052jsup1.cif
_cod_data_source_block s3974a
_cod_original_sg_symbol_H-M 'P 21/c'
_cod_database_code 4028927

loop_
_symmetry_equiv_pos_as_xyz
'x, y, z'
'-x, y+1/2, -z+1/2'
'-x, -y, -z'
'x, -y-1/2, z-1/2'

loop_
_atom_site_label
_atom_site_type_symbol
_atom_site_fract_x
_atom_site_fract_y
_atom_site_fract_z
_atom_site_U_iso_or_equiv
_atom_site_adp_type
_atom_site_occupancy
_atom_site_symmetry_multiplicity
_atom_site_calc_flag
_atom_site_refinement_flags
N1 N 0.23624(13) 0.60486(7) 0.24067(7) 0.0227(3) Uani 1 1 d .
C2 C 0.35156(16) 0.58041(8) 0.29895(8) 0.0231(3) Uani 1 1 d .
C3 C 0.50617(16) 0.60364(8) 0.29216(8) 0.0243(3) Uani 1 1 d .
C4 C 0.49858(16) 0.68281(8) 0.27734(9) 0.0245(3) Uani 1 1 d .
H4 H 0.5967(18) 0.6956(8) 0.2667(9) 0.025(4) Uiso 1 1 d .
C5 C 0.38036(17) 0.69384(9) 0.20009(9) 0.0256(3) Uani 1 1 d .
H5 H 0.3995(17) 0.7275(9) 0.1608(10) 0.030(4) Uiso 1 1 d .
C6 C 0.25807(16) 0.65594(8) 0.18349(8) 0.0233(3) Uani 1 1 d .
O7 O 0.33300(11) 0.54192(6) 0.35355(6) 0.0267(2) Uani 1 1 d .
C8 C 0.54708(16) 0.56296(8) 0.22121(8) 0.0258(3) Uani 1 1 d .
C9 C 0.50284(19) 0.49493(9) 0.20890(10) 0.0362(4) Uani 1 1 d .
H9 H 0.4464 0.4746 0.2428 0.043 Uiso 1 1 calc R
C10 C 0.5399(2) 0.45592(10) 0.14768(11) 0.0419(4) Uani 1 1 d .
H10 H 0.5082 0.4093 0.1399 0.050 Uiso 1 1 calc R
C11 C 0.6224(2) 0.48445(10) 0.09810(10) 0.0385(4) Uani 1 1 d .
H11 H 0.6478 0.4577 0.0563 0.046 Uiso 1 1 calc R
C12 C 0.6677(2) 0.55217(10) 0.10975(10) 0.0385(4) Uani 1 1 d .
H12 H 0.7249 0.5721 0.0760 0.046 Uiso 1 1 calc R
C13 C 0.62979(19) 0.59135(9) 0.17103(9) 0.0326(4) Uani 1 1 d .
H13 H 0.6609 0.6380 0.1785 0.039 Uiso 1 1 calc R
C14 C 0.47439(16) 0.72496(8) 0.34988(8) 0.0251(3) Uani 1 1 d .
C15 C 0.59667(17) 0.74402(9) 0.41115(9) 0.0309(4) Uani 1 1 d .
H15 H 0.6921 0.7292 0.4080 0.037 Uiso 1 1 calc R
C16 C 0.58109(19) 0.78413(9) 0.47645(9) 0.0340(4) Uani 1 1 d .
H16 H 0.6656 0.7968 0.5175 0.041 Uiso 1 1 calc R
C17 C 0.44278(18) 0.80573(9) 0.48212(9) 0.0306(4) Uani 1 1 d .
H17 H 0.4319 0.8332 0.5269 0.037 Uiso 1 1 calc R
C18 C 0.32075(18) 0.78703(8) 0.42225(9) 0.0286(3) Uani 1 1 d .
H18 H 0.2255 0.8017 0.4260 0.034 Uiso 1 1 calc R
C19 C 0.33605(17) 0.74703(8) 0.35657(9) 0.0275(3) Uani 1 1 d .
H19 H 0.2511 0.7346 0.3157 0.033 Uiso 1 1 calc R
C20 C 0.14434(16) 0.66174(9) 0.10530(8) 0.0261(3) Uani 1 1 d .
C21 C 0.08995(17) 0.72585(9) 0.07573(9) 0.0312(4) Uani 1 1 d .
H21 H 0.1203 0.7662 0.1072 0.037 Uiso 1 1 calc R
C22 C -0.00941(18) 0.73087(11) -0.00031(10) 0.0395(4) Uani 1 1 d .
H22 H -0.0458 0.7747 -0.0209 0.047 Uiso 1 1 calc R
C23 C -0.05472(18) 0.67215(11) -0.04558(10) 0.0420(5) Uani 1 1 d .
H23 H -0.1229 0.6757 -0.0971 0.050 Uiso 1 1 calc R
C24 C -0.00193(19) 0.60870(11) -0.01660(9) 0.0400(4) Uani 1 1 d .
H24 H -0.0336 0.5686 -0.0482 0.048 Uiso 1 1 calc R
C25 C 0.09771(18) 0.60275(10) 0.05887(9) 0.0332(4) Uani 1 1 d .
H25 H 0.1339 0.5587 0.0787 0.040 Uiso 1 1 calc R
C26 C 0.08924(16) 0.58390(8) 0.24773(9) 0.0250(3) Uani 1 1 d .
H26A H 0.0139 0.6105 0.2083 0.030 Uiso 1 1 calc R
H26B H 0.0780 0.5945 0.3034 0.030 Uiso 1 1 calc R
C27 C 0.06403(16) 0.50692(8) 0.23104(8) 0.0247(3) Uani 1 1 d .
O28 O 0.13251(12) 0.47433(6) 0.19018(6) 0.0309(3) Uani 1 1 d .
N29 N -0.04334(15) 0.47878(8) 0.26110(8) 0.0293(3) Uani 1 1 d .
H29 H -0.084(2) 0.5007(10) 0.2948(11) 0.044(6) Uiso 1 1 d .
C30 C -0.08011(17) 0.40709(9) 0.24370(10) 0.0310(4) Uani 1 1 d .
H30A H -0.0999 0.3994 0.1840 0.037 Uiso 1 1 calc R
H30B H -0.1711 0.3959 0.2615 0.037 Uiso 1 1 calc R
C31 C 0.04154(18) 0.35996(9) 0.28606(9) 0.0311(4) Uani 1 1 d .
O32 O 0.13617(14) 0.37277(7) 0.34643(7) 0.0432(3) Uani 1 1 d .
O33 O 0.03034(13) 0.29876(6) 0.24745(7) 0.0380(3) Uani 1 1 d .
C34 C 0.1443(2) 0.25007(10) 0.28028(12) 0.0463(5) Uani 1 1 d .
H34A H 0.2407 0.2722 0.2866 0.069 Uiso 1 1 calc R
H34B H 0.1369 0.2107 0.2431 0.069 Uiso 1 1 calc R
H34C H 0.1332 0.2341 0.3336 0.069 Uiso 1 1 calc R
N35 N 0.60371(14) 0.58398(7) 0.37072(7) 0.0237(3) Uani 1 1 d .
H35 H 0.5640(18) 0.5582(9) 0.4011(10) 0.030(5) Uiso 1 1 d .
C36 C 0.75150(16) 0.59055(8) 0.39077(9) 0.0263(3) Uani 1 1 d .
O37 O 0.82200(12) 0.62211(7) 0.34970(6) 0.0348(3) Uani 1 1 d .
C38 C 0.82928(18) 0.55891(10) 0.47229(9) 0.0340(4) Uani 1 1 d .
H38A H 0.9311 0.5464 0.4702 0.041 Uiso 1 1 calc R
H38B H 0.8357 0.5940 0.5157 0.041 Uiso 1 1 calc R
N39 N 0.75646(15) 0.49818(8) 0.49385(8) 0.0333(3) Uani 1 1 d .
H39 H 0.736(2) 0.4968(10) 0.5424(12) 0.048(6) Uiso 1 1 d .
C40 C 0.74477(19) 0.44136(10) 0.44625(10) 0.0364(4) Uani 1 1 d .
O41 O 0.79307(15) 0.44201(7) 0.38431(7) 0.0488(4) Uani 1 1 d .
C42 C 0.6619(2) 0.38038(10) 0.46796(11) 0.0456(5) Uani 1 1 d .
H42A H 0.6393 0.3884 0.5217 0.055 Uiso 1 1 calc R
H42B H 0.7241 0.3386 0.4722 0.055 Uiso 1 1 calc R
C43 C 0.5190(3) 0.36903(12) 0.40360(15) 0.0662(6) Uani 1 1 d .
H43A H 0.4562 0.4100 0.4004 0.099 Uiso 1 1 calc R
H43B H 0.4673 0.3289 0.4185 0.099 Uiso 1 1 calc R
H43C H 0.5414 0.3610 0.3505 0.099 Uiso 1 1 calc R

loop_
_atom_site_aniso_label
_atom_site_aniso_U_11
_atom_site_aniso_U_22
_atom_site_aniso_U_33
_atom_site_aniso_U_23
_atom_site_aniso_U_13
_atom_site_aniso_U_12
N1 0.0202(6) 0.0258(7) 0.0219(6) 0.0010(5) 0.0042(5) -0.0002(5)
C2 0.0255(8) 0.0229(8) 0.0208(7) -0.0016(6) 0.0050(6) 0.0008(6)
C3 0.0221(7) 0.0288(9) 0.0206(7) 0.0013(6) 0.0025(6) 0.0014(6)
C4 0.0224(7) 0.0266(9) 0.0241(7) 0.0008(6) 0.0049(6) -0.0004(6)
C5 0.0283(8) 0.0278(9) 0.0206(7) 0.0026(6) 0.0053(6) 0.0011(7)
C6 0.0256(7) 0.0252(8) 0.0189(6) -0.0002(6) 0.0052(6) 0.0029(6)
O7 0.0285(6) 0.0290(6) 0.0229(5) 0.0038(4) 0.0067(4) -0.0014(5)
C8 0.0235(7) 0.0320(9) 0.0196(7) -0.0003(6) 0.0008(6) 0.0072(7)
C9 0.0395(10) 0.0353(10) 0.0364(9) -0.0040(7) 0.0141(8) 0.0025(8)
C10 0.0490(11) 0.0343(11) 0.0446(10) -0.0123(8) 0.0155(9) 0.0014(8)
C11 0.0461(10) 0.0430(11) 0.0261(8) -0.0061(7) 0.0078(7) 0.0126(9)
C12 0.0454(10) 0.0447(11) 0.0280(8) 0.0047(7) 0.0140(7) 0.0077(9)
C13 0.0390(9) 0.0292(9) 0.0288(8) -0.0001(7) 0.0065(7) 0.0027(7)
C14 0.0254(8) 0.0246(8) 0.0248(7) -0.0007(6) 0.0050(6) -0.0004(6)
C15 0.0235(8) 0.0335(10) 0.0336(8) -0.0052(7) 0.0030(6) 0.0028(7)
C16 0.0350(9) 0.0356(10) 0.0276(8) -0.0061(7) 0.0001(7) -0.0021(8)
C17 0.0414(9) 0.0273(9) 0.0248(7) -0.0012(6) 0.0115(7) 0.0014(7)
C18 0.0296(8) 0.0271(9) 0.0320(8) 0.0026(6) 0.0130(7) 0.0032(7)
C19 0.0234(8) 0.0300(9) 0.0278(7) -0.0006(6) 0.0037(6) -0.0002(7)
C20 0.0215(7) 0.0371(10) 0.0198(7) 0.0001(6) 0.0052(6) -0.0012(7)
C21 0.0260(8) 0.0394(10) 0.0280(8) 0.0029(7) 0.0059(6) 0.0052(7)
C22 0.0290(9) 0.0564(13) 0.0323(8) 0.0124(8) 0.0058(7) 0.0125(8)
C23 0.0257(8) 0.0757(15) 0.0219(8) 0.0053(8) 0.0004(6) -0.0006(9)
C24 0.0379(10) 0.0574(13) 0.0234(8) -0.0068(8) 0.0050(7) -0.0136(9)
C25 0.0371(9) 0.0386(10) 0.0229(7) -0.0004(7) 0.0050(7) -0.0053(8)
C26 0.0207(7) 0.0308(9) 0.0237(7) -0.0006(6) 0.0059(6) 0.0006(6)
C27 0.0212(7) 0.0324(9) 0.0191(6) -0.0004(6) 0.0022(6) -0.0002(6)
O28 0.0317(6) 0.0339(7) 0.0291(5) -0.0069(5) 0.0115(5) -0.0021(5)
N29 0.0276(7) 0.0309(8) 0.0318(7) -0.0037(6) 0.0119(6) -0.0019(6)
C30 0.0285(8) 0.0345(10) 0.0311(8) -0.0027(7) 0.0097(7) -0.0072(7)
C31 0.0334(9) 0.0337(10) 0.0289(8) -0.0030(7) 0.0132(7) -0.0058(7)
O32 0.0464(7) 0.0444(8) 0.0338(6) -0.0081(6) -0.0007(6) 0.0028(6)
O33 0.0399(7) 0.0341(7) 0.0397(6) -0.0064(5) 0.0088(5) -0.0033(5)
C34 0.0463(11) 0.0376(11) 0.0588(12) -0.0053(9) 0.0200(9) 0.0052(9)
N35 0.0224(6) 0.0289(8) 0.0193(6) 0.0029(5) 0.0040(5) 0.0012(5)
C36 0.0252(8) 0.0310(9) 0.0222(7) -0.0019(6) 0.0047(6) 0.0025(7)
O37 0.0259(6) 0.0480(8) 0.0305(6) 0.0090(5) 0.0065(5) -0.0007(5)
C38 0.0271(8) 0.0461(11) 0.0263(8) 0.0058(7) 0.0013(6) 0.0014(8)
N39 0.0355(8) 0.0423(9) 0.0234(7) 0.0076(6) 0.0094(6) 0.0078(7)
C40 0.0381(9) 0.0423(11) 0.0301(8) 0.0076(7) 0.0106(7) 0.0147(8)
O41 0.0578(8) 0.0569(9) 0.0386(7) 0.0012(6) 0.0254(6) 0.0087(7)
C42 0.0693(13) 0.0328(11) 0.0402(10) 0.0067(8) 0.0241(9) 0.0112(10)
C43 0.0673(15) 0.0447(14) 0.0855(16) 0.0169(12) 0.0160(13) -0.0057(11)

loop_
_atom_type_symbol
_atom_type_description
_atom_type_scat_dispersion_real
_atom_type_scat_dispersion_imag
_atom_type_scat_source
C C 0.0033 0.0016 'International Tables Vol C Tables 4.2.6.8 and 6.1.1.4'
H H 0.0000 0.0000 'International Tables Vol C Tables 4.2.6.8 and 6.1.1.4'
N N 0.0061 0.0033 'International Tables Vol C Tables 4.2.6.8 and 6.1.1.4'
O O 0.0106 0.0060 'International Tables Vol C Tables 4.2.6.8 and 6.1.1.4'

loop_
_geom_angle_atom_site_label_1
_geom_angle_atom_site_label_2
_geom_angle_atom_site_label_3
_geom_angle
C2 N1 C6 120.92(12)
C2 N1 C26 116.21(12)
C6 N1 C26 122.26(12)
O7 C2 N1 121.68(13)
O7 C2 C3 122.27(12)
N1 C2 C3 116.06(12)
N35 C3 C2 104.38(12)
N35 C3 C4 113.34(12)
C2 C3 C4 107.02(12)
N35 C3 C8 110.45(12)
C2 C3 C8 108.32(12)
C4 C3 C8 112.80(12)
C5 C4 C14 113.41(12)
C5 C4 C3 105.95(12)
C14 C4 C3 114.10(12)
C5 C4 H4 108.8(9)
C14 C4 H4 108.9(9)
C3 C4 H4 105.3(9)
C6 C5 C4 121.24(14)
C6 C5 H5 120.8(9)
C4 C5 H5 117.8(9)
C5 C6 N1 119.54(13)
C5 C6 C20 122.75(14)
N1 C6 C20 117.63(13)
C9 C8 C13 118.45(15)
C9 C8 C3 118.70(14)
C13 C8 C3 122.82(15)
C8 C9 C10 120.87(17)
C8 C9 H9 119.6
C10 C9 H9 119.6
C11 C10 C9 120.37(18)
C11 C10 H10 119.8
C9 C10 H10 119.8
C12 C11 C10 119.47(16)
C12 C11 H11 120.3
C10 C11 H11 120.3
C11 C12 C13 120.05(17)
C11 C12 H12 120.0
C13 C12 H12 120.0
C8 C13 C12 120.79(17)
C8 C13 H13 119.6
C12 C13 H13 119.6
C19 C14 C15 118.10(14)
C19 C14 C4 123.01(13)
C15 C14 C4 118.86(13)
C16 C15 C14 121.06(15)
C16 C15 H15 119.5
C14 C15 H15 119.5
C17 C16 C15 120.11(14)
C17 C16 H16 119.9
C15 C16 H16 119.9
C18 C17 C16 119.53(15)
C18 C17 H17 120.2
C16 C17 H17 120.2
C17 C18 C19 120.50(15)
C17 C18 H18 119.8
C19 C18 H18 119.8
C18 C19 C14 120.70(14)
C18 C19 H19 119.6
C14 C19 H19 119.6
C21 C20 C25 119.52(14)
C21 C20 C6 120.58(14)
C25 C20 C6 119.80(14)
C20 C21 C22 119.90(16)
C20 C21 H21 120.0
C22 C21 H21 120.0
C23 C22 C21 120.01(17)
C23 C22 H22 120.0
C21 C22 H22 120.0
C24 C23 C22 120.38(15)
C24 C23 H23 119.8
C22 C23 H23 119.8
C23 C24 C25 120.40(17)
C23 C24 H24 119.8
C25 C24 H24 119.8
C24 C25 C20 119.79(17)
C24 C25 H25 120.1
C20 C25 H25 120.1
N1 C26 C27 111.29(12)
N1 C26 H26A 109.4
C27 C26 H26A 109.4
N1 C26 H26B 109.4
C27 C26 H26B 109.4
H26A C26 H26B 108.0
O28 C27 N29 122.73(15)
O28 C27 C26 122.09(14)
N29 C27 C26 115.10(13)
C27 N29 C30 118.51(14)
C27 N29 H29 122.1(13)
C30 N29 H29 119.0(13)
N29 C30 C31 111.88(13)
N29 C30 H30A 109.2
C31 C30 H30A 109.2
N29 C30 H30B 109.2
C31 C30 H30B 109.2
H30A C30 H30B 107.9
O32 C31 O33 123.22(16)
O32 C31 C30 126.67(16)
O33 C31 C30 110.10(13)
C31 O33 C34 115.41(13)
O33 C34 H34A 109.5
O33 C34 H34B 109.5
H34A C34 H34B 109.5
O33 C34 H34C 109.5
H34A C34 H34C 109.5
H34B C34 H34C 109.5
C36 N35 C3 125.53(13)
C36 N35 H35 117.8(11)
C3 N35 H35 115.2(11)
O37 C36 N35 124.11(14)
O37 C36 C38 120.38(14)
N35 C36 C38 115.43(14)
N39 C38 C36 113.71(13)
N39 C38 H38A 108.8
C36 C38 H38A 108.8
N39 C38 H38B 108.8
C36 C38 H38B 108.8
H38A C38 H38B 107.7
C40 N39 C38 119.33(14)
C40 N39 H39 121.4(13)
C38 N39 H39 118.2(13)
O41 C40 N39 120.05(17)
O41 C40 C42 121.81(17)
N39 C40 C42 117.99(15)
C40 C42 C43 110.76(15)
C40 C42 H42A 109.5
C43 C42 H42A 109.5
C40 C42 H42B 109.5
C43 C42 H42B 109.5
H42A C42 H42B 108.1
C42 C43 H43A 109.5
C42 C43 H43B 109.5
H43A C43 H43B 109.5
C42 C43 H43C 109.5
H43A C43 H43C 109.5
H43B C43 H43C 109.5

loop_
_geom_bond_atom_site_label_1
_geom_bond_atom_site_label_2
_geom_bond_distance
N1 C2 1.3593(18)
N1 C6 1.4300(19)
N1 C26 1.4631(18)
C2 O7 1.2288(17)
C2 C3 1.542(2)
C3 N35 1.4686(17)
C3 C4 1.554(2)
C3 C8 1.554(2)
C4 C5 1.5095(19)
C4 C14 1.532(2)
C4 H4 1.006(16)
C5 C6 1.331(2)
C5 H5 0.975(17)
C6 C20 1.4880(19)
C8 C9 1.383(2)
C8 C13 1.388(2)
C9 C10 1.388(2)
C9 H9 0.9500
C10 C11 1.380(3)
C10 H10 0.9500
C11 C12 1.379(3)
C11 H11 0.9500
C12 C13 1.394(2)
C12 H12 0.9500
C13 H13 0.9500
C14 C19 1.390(2)
C14 C15 1.395(2)
C15 C16 1.384(2)
C15 H15 0.9500
C16 C17 1.382(2)
C16 H16 0.9500
C17 C18 1.379(2)
C17 H17 0.9500
C18 C19 1.387(2)
C18 H18 0.9500
C19 H19 0.9500
C20 C21 1.390(2)
C20 C25 1.396(2)
C21 C22 1.396(2)
C21 H21 0.9500
C22 C23 1.380(3)
C22 H22 0.9500
C23 C24 1.371(3)
C23 H23 0.9500
C24 C25 1.392(2)
C24 H24 0.9500
C25 H25 0.9500
C26 C27 1.527(2)
C26 H26A 0.9900
C26 H26B 0.9900
C27 O28 1.2215(18)
C27 N29 1.342(2)
N29 C30 1.445(2)
N29 H29 0.87(2)
C30 C31 1.500(2)
C30 H30A 0.9900
C30 H30B 0.9900
C31 O32 1.2049(19)
C31 O33 1.345(2)
O33 C34 1.432(2)
C34 H34A 0.9800
C34 H34B 0.9800
C34 H34C 0.9800
N35 C36 1.3467(19)
N35 H35 0.859(18)
C36 O37 1.2262(19)
C36 C38 1.523(2)
C38 N39 1.448(2)
C38 H38A 0.9900
C38 H38B 0.9900
N39 C40 1.352(2)
N39 H39 0.88(2)
C40 O41 1.232(2)
C40 C42 1.505(3)
C42 C43 1.523(3)
C42 H42A 0.9900
C42 H42B 0.9900
C43 H43A 0.9800
C43 H43B 0.9800
C43 H43C 0.9800

loop_
_geom_hbond_atom_site_label_D
_geom_hbond_atom_site_label_H
_geom_hbond_atom_site_label_A
_geom_hbond_distance_DH
_geom_hbond_distance_HA
_geom_hbond_distance_DA
_geom_hbond_angle_DHA
_geom_hbond_site_symmetry_A
N29 H29 O41 0.87(2) 2.39(2) 2.9434(19) 122.1(16) 1_455
N35 H35 O7 0.859(18) 2.139(16) 2.6059(16) 113.7(13) .
N39 H39 O7 0.88(2) 2.15(2) 2.9905(17) 160.2(18) 3_666

loop_
_geom_torsion_atom_site_label_1
_geom_torsion_atom_site_label_2
_geom_torsion_atom_site_label_3
_geom_torsion_atom_site_label_4
_geom_torsion
C6 N1 C2 O7 172.45(13)
C26 N1 C2 O7 1.2(2)
C6 N1 C2 C3 -7.74(19)
C26 N1 C2 C3 -178.97(12)
O7 C2 C3 N35 -12.92(19)
N1 C2 C3 N35 167.27(12)
O7 C2 C3 C4 -133.33(14)
N1 C2 C3 C4 46.86(16)
O7 C2 C3 C8 104.78(15)
N1 C2 C3 C8 -75.03(16)
N35 C3 C4 C5 -172.99(12)
C2 C3 C4 C5 -58.48(14)
C8 C3 C4 C5 60.55(15)
N35 C3 C4 C14 -47.51(17)
C2 C3 C4 C14 67.00(14)
C8 C3 C4 C14 -173.97(12)
C14 C4 C5 C6 -88.15(18)
C3 C4 C5 C6 37.75(19)
C4 C5 C6 N1 1.5(2)
C4 C5 C6 C20 -175.36(14)
C2 N1 C6 C5 -19.0(2)
C26 N1 C6 C5 151.72(14)
C2 N1 C6 C20 158.05(13)
C26 N1 C6 C20 -31.3(2)
N35 C3 C8 C9 77.30(17)
C2 C3 C8 C9 -36.45(18)
C4 C3 C8 C9 -154.72(14)
N35 C3 C8 C13 -100.82(17)
C2 C3 C8 C13 145.44(14)
C4 C3 C8 C13 27.17(19)
C13 C8 C9 C10 -0.2(2)
C3 C8 C9 C10 -178.37(15)
C8 C9 C10 C11 0.3(3)
C9 C10 C11 C12 -0.1(3)
C10 C11 C12 C13 -0.2(3)
C9 C8 C13 C12 -0.2(2)
C3 C8 C13 C12 177.97(14)
C11 C12 C13 C8 0.3(2)
C5 C4 C14 C19 25.7(2)
C3 C4 C14 C19 -95.71(17)
C5 C4 C14 C15 -152.34(15)
C3 C4 C14 C15 86.22(18)
C19 C14 C15 C16 -0.4(2)
C4 C14 C15 C16 177.71(15)
C14 C15 C16 C17 0.4(3)
C15 C16 C17 C18 0.0(3)
C16 C17 C18 C19 -0.2(2)
C17 C18 C19 C14 0.1(2)
C15 C14 C19 C18 0.2(2)
C4 C14 C19 C18 -177.86(15)
C5 C6 C20 C21 -49.4(2)
N1 C6 C20 C21 133.69(15)
C5 C6 C20 C25 127.02(17)
N1 C6 C20 C25 -49.9(2)
C25 C20 C21 C22 -0.7(2)
C6 C20 C21 C22 175.75(14)
C20 C21 C22 C23 0.7(3)
C21 C22 C23 C24 -0.5(3)
C22 C23 C24 C25 0.1(3)
C23 C24 C25 C20 -0.1(3)
C21 C20 C25 C24 0.4(2)
C6 C20 C25 C24 -176.10(14)
C2 N1 C26 C27 -68.44(16)
C6 N1 C26 C27 120.45(14)
N1 C26 C27 O28 -23.87(18)
N1 C26 C27 N29 159.23(12)
O28 C27 N29 C30 -0.6(2)
C26 C27 N29 C30 176.31(12)
C27 N29 C30 C31 68.46(18)
N29 C30 C31 O32 23.3(2)
N29 C30 C31 O33 -157.62(13)
O32 C31 O33 C34 -3.3(2)
C30 C31 O33 C34 177.54(14)
C2 C3 N35 C36 175.79(14)
C4 C3 N35 C36 -68.13(19)
C8 C3 N35 C36 59.6(2)
C3 N35 C36 O37 9.9(3)
C3 N35 C36 C38 -173.30(14)
O37 C36 C38 N39 -151.00(15)
N35 C36 C38 N39 32.1(2)
C36 C38 N39 C40 63.3(2)
C38 N39 C40 O41 -1.5(2)
C38 N39 C40 C42 -177.00(14)
O41 C40 C42 C43 -63.5(2)
N39 C40 C42 C43 111.91(19)
